data_7237198
loop_
_publ_author_name
'Bezerra, Leticia S.'
'Rosa, Persiely P.'
'Fortunato, Guilherme V.'
'Pizzuti, Lucas'
'Casagrande, Gleison A.'
'Maia, Gilberto'

_publ_section_title
;
 Electroreduction of a CoIIcoordination complex producing a metal--organic
 film with high performance toward electrocatalytic hydrogen evolution
;
_journal_issue 40
_journal_name_full 'Journal of Materials Chemistry A'
_journal_page_first 19590
_journal_paper_doi 10.1039/C8TA07340F
_journal_volume 6
_journal_year 2018
_chemical_absolute_configuration unk
_chemical_compound_source syntetic
_chemical_formula_moiety 'C34 H34 Cl2 Co N6 O2 S2'
_chemical_formula_sum 'C34 H34 Cl2 Co N6 O2 S2'
_chemical_formula_weight 752.62
_chemical_melting_point 476
_chemical_name_common 'Pyrazoline Co(II) complex'
_chemical_name_systematic 'bis(thiocabamoylpirazoline)Co(II) Chloride'
_space_group_IT_number 161
_space_group_name_Hall 'R 3 -2"c'
_space_group_name_H-M_alt 'R 3 c :H'
_symmetry_cell_setting trigonal
_symmetry_Int_Tables_number 161
_symmetry_space_group_name_Hall 'R 3 -2"c'
_symmetry_space_group_name_H-M 'R 3 c :H'
_atom_sites_solution_hydrogens geom
_audit_conform_dict_location ftp://ftp.iucr.org/pub/cif_core.dic
_audit_conform_dict_name cif_core.dic
_audit_conform_dict_version 2.4.3
_audit_creation_date 2016-07-18T14:55:56-00:00
_audit_creation_method 'WinGX routine CIF_UPDATE'
_audit_update_record
;
2017-10-23 deposited with the CCDC.
2018-09-21 downloaded from the CCDC.
;
_cell_angle_alpha 90
_cell_angle_beta 90
_cell_angle_gamma 120
_cell_formula_units_Z 18
_cell_length_a 30.9254(9)
_cell_length_b 30.9254(9)
_cell_length_c 19.3130(14)
_cell_measurement_reflns_used 6059
_cell_measurement_temperature 296(2)
_cell_measurement_theta_max 26.40
_cell_measurement_theta_min 1.32
_cell_measurement_wavelength 0.71073
_cell_volume 15996.0(13)
_computing_molecular_graphics 'Ortep for Windows (Farrugia, 2012)'
_computing_publication_material 'WinGX publication routines (Farrugia, 2012)'
_computing_structure_refinement 'SHELXL-2014/7 (Sheldrick, 2014)'
_diffrn_ambient_temperature 296(2)
_diffrn_measured_fraction_theta_full 0.999
_diffrn_measured_fraction_theta_max 0.998
_diffrn_measurement_device_type 'Bruker APEX-II CCD'
_diffrn_radiation_probe x-ray
_diffrn_radiation_type MoK\a
_diffrn_radiation_wavelength 0.71073
_diffrn_reflns_av_R_equivalents 0.0913
_diffrn_reflns_av_unetI/netI 0.0823
_diffrn_reflns_Laue_measured_fraction_full 0.999
_diffrn_reflns_Laue_measured_fraction_max 0.998
_diffrn_reflns_limit_h_max 38
_diffrn_reflns_limit_h_min -35
_diffrn_reflns_limit_k_max 34
_diffrn_reflns_limit_k_min -38
_diffrn_reflns_limit_l_max 24
_diffrn_reflns_limit_l_min -14
_diffrn_reflns_number 38635
_diffrn_reflns_point_group_measured_fraction_full 0.999
_diffrn_reflns_point_group_measured_fraction_max 0.998
_diffrn_reflns_theta_full 25.242
_diffrn_reflns_theta_max 26.405
_diffrn_reflns_theta_min 1.317
_diffrn_standards_number 0
_exptl_absorpt_coefficient_mu 0.79
_exptl_absorpt_correction_type none
_exptl_crystal_colour Green
_exptl_crystal_density_diffrn 1.406
_exptl_crystal_density_method 'not measured'
_exptl_crystal_description Neddle
_exptl_crystal_F_000 7002
_exptl_crystal_recrystallization_method 'Re-crystallisation from solvent: Acetone and Dichlorometane'
_exptl_crystal_size_max 0.27
_exptl_crystal_size_mid 0.03
_exptl_crystal_size_min 0.01
_refine_diff_density_max 0.25
_refine_diff_density_min -0.221
_refine_diff_density_rms 0.05
_refine_ls_abs_structure_details
;
 Refined as a perfect inversion twin.
;
_refine_ls_abs_structure_Flack 0.5
_refine_ls_extinction_method none
_refine_ls_goodness_of_fit_ref 1.01
_refine_ls_hydrogen_treatment constr
_refine_ls_matrix_type full
_refine_ls_number_constraints 0
_refine_ls_number_parameters 426
_refine_ls_number_reflns 6059
_refine_ls_number_restraints 1
_refine_ls_restrained_S_all 1.01
_refine_ls_R_factor_all 0.1178
_refine_ls_R_factor_gt 0.0457
_refine_ls_shift/su_max 0.001
_refine_ls_shift/su_mean 0
_refine_ls_structure_factor_coef Fsqd
_refine_ls_weighting_details 'w=1/[\s^2^(Fo^2^)+(0.0344P)^2^+12.5601P] where P=(Fo^2^+2Fc^2^)/3'
_refine_ls_weighting_scheme calc
_refine_ls_wR_factor_gt 0.0845
_refine_ls_wR_factor_ref 0.1061
_reflns_Friedel_coverage 0.995
_reflns_Friedel_fraction_full 0.999
_reflns_Friedel_fraction_max 0.998
_reflns_number_gt 3378
_reflns_number_total 6059
_reflns_threshold_expression 'I > 2\s(I)'
_cod_data_source_file c8ta07340f2.cif
_cod_data_source_block shelx
_cod_original_cell_volume 15996.0(15)
_cod_original_sg_symbol_H-M 'R 3 c '
_cod_database_code 7237198
_shelx_estimated_absorpt_t_min 0.815
_shelx_estimated_absorpt_t_max 0.992

loop_
_symmetry_equiv_pos_as_xyz
'x, y, z'
'-y, x-y, z'
'-y, -x, z+1/2'
'-x+y, -x, z'
'x, x-y, z+1/2'
'-x+y, y, z+1/2'
'x+2/3, y+1/3, z+1/3'
'-y+2/3, x-y+1/3, z+1/3'
'-y+2/3, -x+1/3, z+5/6'
'-x+y+2/3, -x+1/3, z+1/3'
'x+2/3, x-y+1/3, z+5/6'
'-x+y+2/3, y+1/3, z+5/6'
'x+1/3, y+2/3, z+2/3'
'-y+1/3, x-y+2/3, z+2/3'
'-y+1/3, -x+2/3, z+7/6'
'-x+y+1/3, -x+2/3, z+2/3'
'x+1/3, x-y+2/3, z+7/6'
'-x+y+1/3, y+2/3, z+7/6'

loop_
_atom_site_label
_atom_site_type_symbol
_atom_site_fract_x
_atom_site_fract_y
_atom_site_fract_z
_atom_site_U_iso_or_equiv
_atom_site_adp_type
_atom_site_occupancy
_atom_site_site_symmetry_order
_atom_site_calc_flag
_atom_site_refinement_flags_posn
_atom_site_refinement_flags_adp
Co Co 0.67388(4) 0.58942(4) 0.12121(8) 0.0526(3) Uani 1 1 d . .
N2 N 0.7188(2) 0.5649(3) 0.3362(4) 0.0551(18) Uani 1 1 d . .
C9 C 0.7674(3) 0.5656(3) 0.3318(5) 0.065(2) Uani 1 1 d . .
H9 H 0.7909 0.5941 0.3037 0.078 Uiso 1 1 calc R U
C3 C 0.7216(4) 0.6408(4) 0.6000(6) 0.080(3) Uani 1 1 d . .
H3 H 0.7017 0.654 0.6133 0.096 Uiso 1 1 calc R U
S2 S 0.63904(8) 0.52128(8) 0.04643(11) 0.0604(6) Uani 1 1 d . .
N6 N 0.6165(3) 0.5320(2) -0.1515(3) 0.0531(17) Uani 1 1 d . .
C8 C 0.7836(4) 0.5758(4) 0.4096(5) 0.085(3) Uani 1 1 d . .
H8A H 0.7827 0.5469 0.4305 0.102 Uiso 1 1 calc R U
H8B H 0.817 0.6042 0.414 0.102 Uiso 1 1 calc R U
N5 N 0.6118(2) 0.5132(2) -0.0846(3) 0.0532(18) Uani 1 1 d . .
C7 C 0.7458(3) 0.5863(3) 0.4425(5) 0.060(2) Uani 1 1 d . .
C10 C 0.7643(3) 0.5186(3) 0.3044(5) 0.059(2) Uani 1 1 d . .
C15 C 0.7248(4) 0.4725(4) 0.3159(7) 0.091(4) Uani 1 1 d . .
H15 H 0.6975 0.4689 0.3409 0.109 Uiso 1 1 calc R U
C14 C 0.7249(4) 0.4303(4) 0.2904(8) 0.104(4) Uani 1 1 d . .
H14 H 0.6978 0.3987 0.2987 0.125 Uiso 1 1 calc R U
C13 C 0.7652(4) 0.4355(4) 0.2529(7) 0.080(3) Uani 1 1 d . .
C11 C 0.8039(4) 0.5230(4) 0.2670(5) 0.072(3) Uani 1 1 d . .
H11 H 0.831 0.5546 0.2584 0.087 Uiso 1 1 calc R U
C2 C 0.7183(3) 0.6227(4) 0.5337(5) 0.073(3) Uani 1 1 d . .
H2 H 0.6955 0.6232 0.5028 0.088 Uiso 1 1 calc R U
C4 C 0.7546(4) 0.6390(4) 0.6463(5) 0.084(3) Uani 1 1 d . .
H4 H 0.7564 0.6503 0.6915 0.101 Uiso 1 1 calc R U
C19 C 0.5633(3) 0.4663(3) -0.0728(4) 0.054(2) Uani 1 1 d . .
H29 H 0.5442 0.4729 -0.0381 0.065 Uiso 1 1 calc R U
C20 C 0.5382(3) 0.4596(3) -0.1433(4) 0.067(3) Uani 1 1 d . .
H28A H 0.5307 0.4281 -0.1643 0.08 Uiso 1 1 calc R U
H28B H 0.5076 0.4608 -0.1391 0.08 Uiso 1 1 calc R U
C21 C 0.5763(3) 0.5027(3) -0.1847(4) 0.054(2) Uani 1 1 d . .
C22 C 0.5705(3) 0.5130(3) -0.2580(5) 0.061(2) Uani 1 1 d . .
C27 C 0.6033(4) 0.5576(4) -0.2880(5) 0.075(3) Uani 1 1 d . .
H22 H 0.6301 0.5818 -0.2627 0.09 Uiso 1 1 calc R U
C23 C 0.5295(4) 0.4785(4) -0.2957(5) 0.081(3) Uani 1 1 d . .
H26 H 0.5057 0.4491 -0.2745 0.097 Uiso 1 1 calc R U
C24 C 0.5235(4) 0.4872(4) -0.3644(5) 0.090(3) Uani 1 1 d . .
H25 H 0.4969 0.4633 -0.3903 0.108 Uiso 1 1 calc R U
C28 C 0.5679(3) 0.4224(3) -0.0493(5) 0.051(2) Uani 1 1 d . .
C33 C 0.6047(4) 0.4138(4) -0.0749(5) 0.078(3) Uani 1 1 d . .
H31 H 0.6275 0.4359 -0.107 0.093 Uiso 1 1 calc R U
C32 C 0.6083(4) 0.3734(4) -0.0538(8) 0.099(4) Uani 1 1 d . .
H32 H 0.6339 0.3686 -0.0703 0.118 Uiso 1 1 calc R U
C31 C 0.5744(5) 0.3407(4) -0.0088(7) 0.090(3) Uani 1 1 d . .
C30 C 0.5363(4) 0.3470(4) 0.0186(6) 0.088(3) Uani 1 1 d . .
H34 H 0.5133 0.3244 0.0498 0.106 Uiso 1 1 calc R U
C29 C 0.5345(4) 0.3887(4) -0.0031(5) 0.080(3) Uani 1 1 d . .
H35 H 0.5096 0.394 0.0144 0.095 Uiso 1 1 calc R U
Cl1 Cl 0.61644(10) 0.60733(11) 0.16065(12) 0.0852(8) Uani 1 1 d . .
C25 C 0.5573(4) 0.5315(4) -0.3930(5) 0.084(3) Uani 1 1 d . .
H24 H 0.5536 0.5379 -0.439 0.101 Uiso 1 1 calc R U
Cl2 Cl 0.73851(9) 0.65888(8) 0.07640(13) 0.0829(8) Uani 1 1 d . .
N1 N 0.7104(3) 0.5797(3) 0.4010(4) 0.0600(19) Uani 1 1 d . .
C34 C 0.5535(6) 0.2693(6) 0.0606(9) 0.192(8) Uani 1 1 d . .
H36A H 0.5605 0.2881 0.1028 0.288 Uiso 1 1 calc R U
H36B H 0.5625 0.244 0.0659 0.288 Uiso 1 1 calc R U
H36C H 0.5185 0.2539 0.0503 0.288 Uiso 1 1 calc R U
O2 O 0.5803(4) 0.3004(3) 0.0080(6) 0.153(4) Uani 1 1 d . .
C26 C 0.5962(4) 0.5666(4) -0.3560(5) 0.081(3) Uani 1 1 d . .
H23 H 0.6184 0.597 -0.3764 0.098 Uiso 1 1 calc R U
C1 C 0.7480(3) 0.6042(3) 0.5127(5) 0.066(3) Uani 1 1 d . .
O1 O 0.7610(3) 0.3912(3) 0.2310(6) 0.123(3) Uani 1 1 d . .
C12 C 0.8042(4) 0.4811(4) 0.2417(5) 0.080(3) Uani 1 1 d . .
H12 H 0.8316 0.4848 0.217 0.097 Uiso 1 1 calc R U
C5 C 0.7844(4) 0.6210(4) 0.6263(6) 0.099(4) Uani 1 1 d . .
H5 H 0.8069 0.6205 0.6578 0.118 Uiso 1 1 calc R U
C6 C 0.7822(4) 0.6030(4) 0.5590(5) 0.084(3) Uani 1 1 d . .
H6 H 0.8028 0.5906 0.5456 0.1 Uiso 1 1 calc R U
C16 C 0.8016(5) 0.3930(5) 0.1967(9) 0.146(6) Uani 1 1 d . .
H16A H 0.8054 0.4081 0.152 0.219 Uiso 1 1 calc R U
H16B H 0.796 0.3597 0.191 0.219 Uiso 1 1 calc R U
H16C H 0.8314 0.4123 0.2234 0.219 Uiso 1 1 calc R U
C18 C 0.6443(3) 0.5417(3) -0.0368(4) 0.051(2) Uani 1 1 d . .
C17 C 0.6914(3) 0.5665(3) 0.2831(4) 0.049(2) Uani 1 1 d . .
N4 N 0.6816(2) 0.5857(3) -0.0574(4) 0.0622(19) Uani 1 1 d . .
H4A H 0.6837 0.5944 -0.1001 0.075 Uiso 1 1 calc R U
H4B H 0.7035 0.6053 -0.028 0.075 Uiso 1 1 calc R U
S1 S 0.70399(9) 0.55452(9) 0.20149(11) 0.0618(6) Uani 1 1 d . .
N3 N 0.6555(3) 0.5755(3) 0.2974(4) 0.069(2) Uani 1 1 d . .
H3A H 0.65 0.5801 0.3396 0.082 Uiso 1 1 calc R U
H3B H 0.6374 0.5768 0.2647 0.082 Uiso 1 1 calc R U

loop_
_atom_site_aniso_label
_atom_site_aniso_U_11
_atom_site_aniso_U_22
_atom_site_aniso_U_33
_atom_site_aniso_U_23
_atom_site_aniso_U_13
_atom_site_aniso_U_12
Co 0.0684(7) 0.0562(7) 0.0371(5) -0.0012(6) -0.0040(5) 0.0340(6)
N2 0.059(4) 0.070(5) 0.043(4) 0.001(4) -0.005(4) 0.037(4)
C9 0.061(6) 0.078(6) 0.056(6) 0.004(5) -0.004(5) 0.034(5)
C3 0.085(7) 0.077(7) 0.067(7) -0.012(5) -0.013(6) 0.031(6)
S2 0.0819(16) 0.0541(13) 0.0404(13) -0.0005(10) -0.0012(11) 0.0304(12)
N6 0.065(5) 0.056(4) 0.036(4) -0.005(3) -0.007(4) 0.029(4)
C8 0.095(7) 0.119(8) 0.054(6) -0.026(6) -0.030(5) 0.063(7)
N5 0.057(4) 0.058(4) 0.038(4) 0.000(4) 0.000(4) 0.024(4)
C7 0.070(6) 0.060(5) 0.047(5) 0.002(4) -0.008(5) 0.031(5)
C10 0.066(6) 0.073(6) 0.046(5) 0.010(5) -0.007(5) 0.041(6)
C15 0.081(7) 0.062(6) 0.136(11) 0.032(7) 0.028(7) 0.041(6)
C14 0.087(8) 0.071(8) 0.147(12) 0.018(8) -0.006(8) 0.035(7)
C13 0.085(8) 0.077(8) 0.095(8) 0.000(7) -0.016(7) 0.053(7)
C11 0.076(7) 0.066(6) 0.074(7) -0.003(5) -0.004(5) 0.035(6)
C2 0.077(6) 0.089(7) 0.054(6) -0.013(5) -0.007(5) 0.042(6)
C4 0.098(8) 0.079(7) 0.052(6) -0.011(5) 0.004(6) 0.028(6)
C19 0.053(5) 0.054(5) 0.050(5) 0.001(4) 0.011(4) 0.023(4)
C20 0.061(5) 0.079(6) 0.062(6) -0.005(5) -0.009(5) 0.035(5)
C21 0.065(6) 0.059(5) 0.042(5) -0.003(4) 0.000(5) 0.035(5)
C22 0.075(6) 0.064(6) 0.049(6) -0.015(5) -0.012(5) 0.038(5)
C27 0.077(6) 0.088(7) 0.056(6) -0.001(6) -0.009(5) 0.039(6)
C23 0.100(7) 0.072(6) 0.067(7) -0.008(5) -0.028(6) 0.040(6)
C24 0.128(9) 0.090(8) 0.067(7) -0.015(6) -0.041(7) 0.065(8)
C28 0.058(5) 0.047(5) 0.050(5) -0.005(4) -0.003(5) 0.026(5)
C33 0.078(7) 0.080(7) 0.078(8) 0.004(6) 0.021(6) 0.041(6)
C32 0.094(9) 0.076(8) 0.141(12) -0.001(8) 0.019(8) 0.054(7)
C31 0.108(10) 0.068(8) 0.105(10) -0.009(7) -0.023(8) 0.053(8)
C30 0.108(9) 0.071(7) 0.069(7) 0.016(6) 0.012(6) 0.033(7)
C29 0.085(7) 0.076(7) 0.076(7) 0.004(6) 0.019(6) 0.039(6)
Cl1 0.122(2) 0.125(2) 0.0531(14) -0.0127(14) -0.0075(14) 0.0951(18)
C25 0.118(9) 0.115(9) 0.050(6) 0.003(7) -0.006(6) 0.082(8)
Cl2 0.0909(17) 0.0632(15) 0.0699(17) 0.0131(12) -0.0074(13) 0.0200(13)
N1 0.064(5) 0.075(5) 0.038(4) 0.001(4) -0.005(4) 0.033(4)
C34 0.34(2) 0.184(16) 0.127(14) 0.054(13) 0.047(16) 0.191(18)
O2 0.241(11) 0.107(7) 0.148(10) 0.018(6) 0.000(8) 0.114(8)
C26 0.082(7) 0.111(9) 0.053(7) 0.016(6) 0.005(6) 0.050(7)
C1 0.081(6) 0.066(6) 0.052(6) 0.002(5) -0.018(5) 0.036(5)
O1 0.129(7) 0.077(5) 0.176(10) -0.020(5) -0.019(6) 0.063(5)
C12 0.080(8) 0.081(8) 0.087(8) -0.005(6) 0.001(6) 0.045(7)
C5 0.117(9) 0.126(10) 0.052(7) -0.023(6) -0.048(6) 0.060(8)
C6 0.106(8) 0.097(7) 0.055(6) -0.007(5) -0.018(6) 0.056(6)
C16 0.162(12) 0.145(12) 0.186(16) -0.058(11) -0.022(11) 0.118(10)
C18 0.056(5) 0.063(6) 0.043(5) 0.000(5) -0.002(4) 0.038(5)
C17 0.052(5) 0.053(5) 0.041(5) 0.009(4) -0.001(4) 0.024(4)
N4 0.058(4) 0.065(5) 0.039(4) 0.003(4) -0.004(4) 0.012(4)
S1 0.0851(16) 0.0769(15) 0.0396(13) 0.0012(11) -0.0028(11) 0.0527(14)
N3 0.066(5) 0.112(6) 0.037(4) 0.000(4) -0.004(4) 0.051(5)

loop_
_atom_type_symbol
_atom_type_description
_atom_type_scat_dispersion_real
_atom_type_scat_dispersion_imag
_atom_type_scat_source
C C 0.0033 0.0016 'International Tables Vol C Tables 4.2.6.8 and 6.1.1.4'
S S 0.1246 0.1234 'International Tables Vol C Tables 4.2.6.8 and 6.1.1.4'
Cl Cl 0.1484 0.1585 'International Tables Vol C Tables 4.2.6.8 and 6.1.1.4'
Co Co 0.3494 0.9721 'International Tables Vol C Tables 4.2.6.8 and 6.1.1.4'
O O 0.0106 0.006 'International Tables Vol C Tables 4.2.6.8 and 6.1.1.4'
N N 0.0061 0.0033 'International Tables Vol C Tables 4.2.6.8 and 6.1.1.4'
H H 0 0 'International Tables Vol C Tables 4.2.6.8 and 6.1.1.4'

loop_
_geom_angle_atom_site_label_1
_geom_angle_atom_site_label_2
_geom_angle_atom_site_label_3
_geom_angle
Cl1 Co Cl2 109.27(11)
Cl1 Co S2 111.68(11)
Cl2 Co S2 114.44(11)
Cl1 Co S1 115.94(10)
Cl2 Co S1 109.13(10)
S2 Co S1 96.01(7)
C17 N2 N1 116.4(7)
C17 N2 C9 127.1(7)
N1 N2 C9 113.3(7)
N2 C9 C10 115.4(7)
N2 C9 C8 99.6(7)
C10 C9 C8 113.1(8)
C4 C3 C2 119.4(10)
C18 S2 Co 109.6(3)
C21 N6 N5 107.9(7)
C7 C8 C9 104.2(7)
C18 N5 N6 119.0(7)
C18 N5 C19 126.8(7)
N6 N5 C19 112.9(6)
N1 C7 C1 120.8(8)
N1 C7 C8 113.2(8)
C1 C7 C8 125.9(8)
C15 C10 C11 118.9(9)
C15 C10 C9 123.2(9)
C11 C10 C9 118.0(9)
C10 C15 C14 120.3(10)
C13 C14 C15 120.0(10)
C12 C13 O1 125.9(11)
C12 C13 C14 119.5(10)
O1 C13 C14 114.6(11)
C10 C11 C12 121.1(9)
C1 C2 C3 121.2(10)
C5 C4 C3 120.1(10)
N5 C19 C28 114.9(7)
N5 C19 C20 101.0(7)
C28 C19 C20 114.6(7)
C21 C20 C19 103.6(7)
N6 C21 C22 120.3(8)
N6 C21 C20 114.5(8)
C22 C21 C20 125.2(8)
C27 C22 C23 119.1(9)
C27 C22 C21 120.9(8)
C23 C22 C21 119.9(9)
C22 C27 C26 119.6(10)
C24 C23 C22 120.9(10)
C25 C24 C23 118.4(10)
C29 C28 C33 117.7(8)
C29 C28 C19 120.6(8)
C33 C28 C19 121.6(9)
C32 C33 C28 121.3(10)
C31 C32 C33 119.2(10)
C32 C31 O2 115.0(12)
C32 C31 C30 122.3(10)
O2 C31 C30 122.6(13)
C29 C30 C31 116.6(10)
C28 C29 C30 122.8(10)
C26 C25 C24 121.4(10)
C7 N1 N2 109.0(7)
C34 O2 C31 120.2(13)
C25 C26 C27 120.5(10)
C2 C1 C6 119.8(10)
C2 C1 C7 121.8(9)
C6 C1 C7 118.4(9)
C13 O1 C16 118.1(10)
C13 C12 C11 120.2(10)
C4 C5 C6 121.5(10)
C1 C6 C5 117.9(10)
N5 C18 N4 116.9(8)
N5 C18 S2 120.8(7)
N4 C18 S2 122.2(7)
N3 C17 N2 117.8(8)
N3 C17 S1 123.7(6)
N2 C17 S1 118.5(7)
C17 S1 Co 109.0(3)

loop_
_geom_bond_atom_site_label_1
_geom_bond_atom_site_label_2
_geom_bond_distance
Co Cl1 2.242(2)
Co Cl2 2.251(3)
Co S2 2.327(2)
Co S1 2.333(2)
N2 C17 1.349(10)
N2 N1 1.400(9)
N2 C9 1.493(10)
C9 C10 1.504(12)
C9 C8 1.564(12)
C3 C4 1.379(14)
C3 C2 1.380(13)
S2 C18 1.705(9)
N6 C21 1.285(9)
N6 N5 1.394(9)
C8 C7 1.500(12)
N5 C18 1.322(10)
N5 C19 1.495(10)
C7 N1 1.288(10)
C7 C1 1.455(13)
C10 C15 1.354(12)
C10 C11 1.367(11)
C15 C14 1.396(14)
C14 C13 1.379(16)
C13 C12 1.339(13)
C13 O1 1.377(12)
C11 C12 1.389(12)
C2 C1 1.362(12)
C4 C5 1.351(13)
C19 C28 1.503(11)
C19 C20 1.530(11)
C20 C21 1.495(11)
C21 C22 1.480(12)
C22 C27 1.367(12)
C22 C23 1.386(12)
C27 C26 1.381(13)
C23 C24 1.385(12)
C24 C25 1.358(13)
C28 C29 1.368(12)
C28 C33 1.384(12)
C33 C32 1.371(14)
C32 C31 1.348(16)
C31 O2 1.385(12)
C31 C30 1.391(14)
C30 C29 1.383(13)
C25 C26 1.354(13)
C34 O2 1.359(16)
C1 C6 1.401(12)
O1 C16 1.398(15)
C5 C6 1.401(13)
C18 N4 1.331(9)
C17 N3 1.300(9)
C17 S1 1.709(9)

loop_
_geom_hbond_atom_site_label_D
_geom_hbond_atom_site_label_H
_geom_hbond_atom_site_label_A
_geom_hbond_distance_DH
_geom_hbond_distance_HA
_geom_hbond_distance_DA
_geom_hbond_angle_DHA
_geom_hbond_site_symmetry_A
N4 H4A Cl1 0.86 2.59 3.283(7) 138.3 14_654
N3 H3A Cl2 0.86 2.59 3.289(8) 139 10_565

loop_
_geom_torsion_atom_site_label_1
_geom_torsion_atom_site_label_2
_geom_torsion_atom_site_label_3
_geom_torsion_atom_site_label_4
_geom_torsion
C17 N2 C9 C10 -71.6(11)
N1 N2 C9 C10 129.6(8)
C17 N2 C9 C8 167.0(8)
N1 N2 C9 C8 8.2(9)
N2 C9 C8 C7 -7.8(9)
C10 C9 C8 C7 -130.8(8)
C21 N6 N5 C18 -167.6(7)
C21 N6 N5 C19 0.3(9)
C9 C8 C7 N1 5.7(11)
C9 C8 C7 C1 -171.6(8)
N2 C9 C10 C15 -33.5(13)
C8 C9 C10 C15 80.3(11)
N2 C9 C10 C11 147.6(8)
C8 C9 C10 C11 -98.7(10)
C11 C10 C15 C14 0.6(16)
C9 C10 C15 C14 -178.4(11)
C10 C15 C14 C13 -0.4(18)
C15 C14 C13 C12 0.5(19)
C15 C14 C13 O1 179.6(11)
C15 C10 C11 C12 -0.8(14)
C9 C10 C11 C12 178.2(8)
C4 C3 C2 C1 -1.5(15)
C2 C3 C4 C5 1.7(15)
C18 N5 C19 C28 -70.2(10)
N6 N5 C19 C28 123.0(7)
C18 N5 C19 C20 165.8(8)
N6 N5 C19 C20 -0.9(8)
N5 C19 C20 C21 1.1(8)
C28 C19 C20 C21 -123.0(8)
N5 N6 C21 C22 -179.5(7)
N5 N6 C21 C20 0.5(9)
C19 C20 C21 N6 -1.1(10)
C19 C20 C21 C22 178.9(7)
N6 C21 C22 C27 -11.5(13)
C20 C21 C22 C27 168.5(8)
N6 C21 C22 C23 173.1(8)
C20 C21 C22 C23 -6.9(13)
C23 C22 C27 C26 -3.0(14)
C21 C22 C27 C26 -178.5(8)
C27 C22 C23 C24 4.8(14)
C21 C22 C23 C24 -179.7(9)
C22 C23 C24 C25 -3.5(15)
N5 C19 C28 C29 144.3(8)
C20 C19 C28 C29 -99.3(10)
N5 C19 C28 C33 -37.7(12)
C20 C19 C28 C33 78.7(11)
C29 C28 C33 C32 -1.2(15)
C19 C28 C33 C32 -179.2(10)
C28 C33 C32 C31 1.9(17)
C33 C32 C31 O2 178.4(10)
C33 C32 C31 C30 -1.6(19)
C32 C31 C30 C29 0.5(18)
O2 C31 C30 C29 -179.5(11)
C33 C28 C29 C30 0.0(15)
C19 C28 C29 C30 178.1(9)
C31 C30 C29 C28 0.3(16)
C23 C24 C25 C26 0.3(16)
C1 C7 N1 N2 176.9(7)
C8 C7 N1 N2 -0.6(10)
C17 N2 N1 C7 -166.5(7)
C9 N2 N1 C7 -5.3(9)
C32 C31 O2 C34 169.7(14)
C30 C31 O2 C34 -10(2)
C24 C25 C26 C27 1.5(16)
C22 C27 C26 C25 -0.1(15)
C3 C2 C1 C6 0.5(15)
C3 C2 C1 C7 -178.4(9)
N1 C7 C1 C2 -11.3(14)
C8 C7 C1 C2 165.8(9)
N1 C7 C1 C6 169.7(8)
C8 C7 C1 C6 -13.1(14)
C12 C13 O1 C16 3.2(18)
C14 C13 O1 C16 -175.8(12)
O1 C13 C12 C11 -179.7(10)
C14 C13 C12 C11 -0.7(16)
C10 C11 C12 C13 0.9(15)
C3 C4 C5 C6 -1.0(17)
C2 C1 C6 C5 0.2(14)
C7 C1 C6 C5 179.2(9)
C4 C5 C6 C1 0.0(16)
N6 N5 C18 N4 -4.3(11)
C19 N5 C18 N4 -170.3(7)
N6 N5 C18 S2 177.8(5)
C19 N5 C18 S2 11.8(11)
Co S2 C18 N5 -152.4(6)
Co S2 C18 N4 29.8(8)
N1 N2 C17 N3 -8.4(10)
C9 N2 C17 N3 -166.6(8)
N1 N2 C17 S1 174.0(6)
C9 N2 C17 S1 15.8(11)
N3 C17 S1 Co 24.2(8)
N2 C17 S1 Co -158.4(5)
